data_2214380
loop_
_publ_author_name
'Morey, Tara S.'
'Miller, Susie M.'
'Helm, Monte L.'

_publ_section_title
;Bis(<i>cis</i>-1,4-diphenyl-1,4-diphosphacyclohexane-\k^2^<i>P</i>,<i>P</i>')platinum(II)
 bis(tetrafluoridoborate)
;
_journal_coeditor_code RK2020
_journal_issue 7
_journal_name_full 'Acta Crystallographica Section E'
_journal_page_first m1983
_journal_page_last m1983
_journal_paper_doi 10.1107/S1600536807030115
_journal_volume 63
_journal_year 2007
_chemical_formula_iupac '[Pt (C16 H18 P2)2] (B F4)2'
_chemical_formula_moiety 'C32 H36 P4 Pt 2+, 2(B F4 -)'
_chemical_formula_sum 'C32 H36 B2 F8 P4 Pt'
_chemical_formula_weight 913.20
_chemical_name_common Pt(dpdpc)2(BF4)2
_chemical_name_systematic
;
Bis(<i>cis</i>-1,4-diphenyl-1,4-diphosphacyclohexane-\k^2^P,P')platinum(II)
bis(tetrafluoridoborate)
;
_space_group_IT_number 92
_symmetry_cell_setting tetragonal
_symmetry_space_group_name_Hall 'P 4abw 2nw'
_symmetry_space_group_name_H-M 'P 41 21 2'
_atom_sites_solution_hydrogens geom
_atom_sites_solution_primary direct
_atom_sites_solution_secondary difmap
_cell_angle_alpha 90
_cell_angle_beta 90
_cell_angle_gamma 90
_cell_formula_units_Z 4
_cell_length_a 10.83270(15)
_cell_length_b 10.83270(15)
_cell_length_c 29.1244(6)
_cell_measurement_reflns_used 8065
_cell_measurement_temperature 373(2)
_cell_measurement_theta_max 33.16
_cell_measurement_theta_min 2.34
_cell_volume 3417.67(10)
_computing_cell_refinement 'SAINT (Bruker, 2000)'
_computing_data_collection 'SMART (Bruker, 2000)'
_computing_data_reduction SAINT
_computing_molecular_graphics 'SHELXTL (Bruker, 2000)'
_computing_publication_material SHELXTL
_computing_structure_refinement 'SHELXL97 (Sheldrick, 1997)'
_computing_structure_solution 'SHELXS97 (Sheldrick, 1997)'
_diffrn_ambient_temperature 373(2)
_diffrn_measured_fraction_theta_full 0.998
_diffrn_measured_fraction_theta_max 0.998
_diffrn_measurement_device_type 'Bruker APEXII area-detector'
_diffrn_measurement_method '\f and \w'
_diffrn_radiation_monochromator graphite
_diffrn_radiation_source 'fine-focus sealed tube'
_diffrn_radiation_type MoK\a
_diffrn_radiation_wavelength 0.71073
_diffrn_reflns_av_R_equivalents 0.0279
_diffrn_reflns_av_sigmaI/netI 0.0305
_diffrn_reflns_limit_h_max 16
_diffrn_reflns_limit_h_min -16
_diffrn_reflns_limit_k_max 16
_diffrn_reflns_limit_k_min -16
_diffrn_reflns_limit_l_max 44
_diffrn_reflns_limit_l_min -44
_diffrn_reflns_number 41078
_diffrn_reflns_theta_full 33.17
_diffrn_reflns_theta_max 33.17
_diffrn_reflns_theta_min 2.01
_exptl_absorpt_coefficient_mu 4.360
_exptl_absorpt_correction_T_max 0.647
_exptl_absorpt_correction_T_min 0.281
_exptl_absorpt_correction_type multi-scan
_exptl_absorpt_process_details '(SADABS; Bruker, 2000)'
_exptl_crystal_colour colorless
_exptl_crystal_density_diffrn 1.775
_exptl_crystal_density_method 'not measured'
_exptl_crystal_description prismatic
_exptl_crystal_F_000 1792
_exptl_crystal_size_max 0.47
_exptl_crystal_size_mid 0.25
_exptl_crystal_size_min 0.10
_refine_diff_density_max 0.686
_refine_diff_density_min -0.870
_refine_ls_abs_structure_details 'Flack (1983)'
_refine_ls_abs_structure_Flack 0.007(3)
_refine_ls_extinction_method none
_refine_ls_goodness_of_fit_ref 0.980
_refine_ls_hydrogen_treatment constr
_refine_ls_matrix_type full
_refine_ls_number_parameters 213
_refine_ls_number_reflns 6509
_refine_ls_number_restraints 0
_refine_ls_restrained_S_all 0.980
_refine_ls_R_factor_all 0.0180
_refine_ls_R_factor_gt 0.0156
_refine_ls_shift/su_max 0.003
_refine_ls_shift/su_mean 0.000
_refine_ls_structure_factor_coef Fsqd
_refine_ls_weighting_details 'calc w=1/[\s^2^(Fo^2^)+(0.0084P)^2^] where P=(Fo^2^+2Fc^2^)/3'
_refine_ls_weighting_scheme calc
_refine_ls_wR_factor_gt 0.0321
_refine_ls_wR_factor_ref 0.0326
_reflns_number_gt 6151
_reflns_number_total 6509
_reflns_threshold_expression I>2\s(I)
_cod_data_source_file rk2020.cif
_cod_data_source_block I
_cod_depositor_comments
;
The following automatic conversions were performed:

'_chemical_melting_point' value 'not measured' was changed to '?' -
the value is undefined or not given.

Automatic conversion script
Id: cif_fix_values 1646 2011-03-28 12:23:43Z adriana 

The following automatic conversions were performed:

'_chemical_melting_point' value 'not measured' was changed to '?' -
the value is undefined or not given.

Automatic conversion script
Id: cif_fix_values 1715 2011-07-08 13:25:40Z adriana 
;
_cod_database_code 2214380
_cod_database_fobs_code 2214380

loop_
_symmetry_equiv_pos_as_xyz
'x, y, z'
'-x, -y, z+1/2'
'-y+1/2, x+1/2, z+1/4'
'y+1/2, -x+1/2, z+3/4'
'-x+1/2, y+1/2, -z+1/4'
'x+1/2, -y+1/2, -z+3/4'
'y, x, -z'
'-y, -x, -z+1/2'

loop_
_atom_site_type_symbol
_atom_site_label
_atom_site_fract_x
_atom_site_fract_y
_atom_site_fract_z
_atom_site_U_iso_or_equiv
_atom_site_adp_type
_atom_site_calc_flag
_atom_site_refinement_flags
_atom_site_occupancy
Pt Pt1 0.832348(5) 0.832348(5) 0.0000 0.01048(2) Uani d S 1
P P1 0.84079(4) 1.00450(4) 0.045922(11) 0.01195(6) Uani d . 1
P P2 0.84132(4) 0.64859(3) -0.040032(12) 0.01251(7) Uani d . 1
C C1 0.97255(15) 1.10328(14) 0.05191(5) 0.0148(3) Uani d . 1
C C2 0.96273(16) 1.23257(15) 0.04781(6) 0.0184(3) Uani d . 1
H H2A 0.8872 1.2691 0.0411 0.022 Uiso calc R 1
C C3 1.06751(18) 1.30451(16) 0.05401(6) 0.0234(4) Uani d . 1
H H3A 1.0617 1.3900 0.0518 0.028 Uiso calc R 1
C C4 1.18032(18) 1.25058(17) 0.06340(6) 0.0247(4) Uani d . 1
H H4A 1.2497 1.2999 0.0676 0.030 Uiso calc R 1
C C5 1.19046(15) 1.12267(17) 0.06662(6) 0.0221(3) Uani d . 1
H H5A 1.2667 1.0865 0.0725 0.026 Uiso calc R 1
C C6 1.08678(15) 1.04949(15) 0.06097(5) 0.0180(3) Uani d . 1
H H6A 1.0934 0.9641 0.0632 0.022 Uiso calc R 1
C C7 0.80596(14) 0.94231(14) 0.10316(5) 0.0150(3) Uani d . 1
H H7A 0.8759 0.8950 0.1143 0.018 Uiso calc R 1
H H7B 0.7912 1.0097 0.1244 0.018 Uiso calc R 1
C C8 0.70129(14) 1.09169(15) 0.03316(5) 0.0163(3) Uani d . 1
H H8A 0.6819 1.1469 0.0584 0.020 Uiso calc R 1
H H8B 0.7130 1.1407 0.0056 0.020 Uiso calc R 1
C C9 0.85797(14) 0.68966(14) -0.10070(5) 0.0158(3) Uani d . 1
H H9A 0.8950 0.6219 -0.1176 0.019 Uiso calc R 1
H H9B 0.7778 0.7074 -0.1140 0.019 Uiso calc R 1
C C10 0.99765(16) 0.59454(13) -0.02600(5) 0.0171(3) Uani d . 1
H H10A 1.0004 0.5669 0.0057 0.021 Uiso calc R 1
H H10B 1.0192 0.5254 -0.0456 0.021 Uiso calc R 1
C C11 0.73590(14) 0.52277(14) -0.03228(5) 0.0152(3) Uani d . 1
C C12 0.70222(14) 0.49227(15) 0.01255(5) 0.0158(3) Uani d . 1
H H12A 0.7375 0.5341 0.0371 0.019 Uiso calc R 1
C C13 0.61647(15) 0.40002(15) 0.02062(5) 0.0180(3) Uani d . 1
H H13A 0.5941 0.3799 0.0505 0.022 Uiso calc R 1
C C14 0.56379(15) 0.33727(16) -0.01647(6) 0.0192(3) Uani d . 1
H H14A 0.5052 0.2762 -0.0112 0.023 Uiso calc R 1
C C15 0.59824(17) 0.36542(15) -0.06104(6) 0.0223(4) Uani d . 1
H H15A 0.5640 0.3220 -0.0855 0.027 Uiso calc R 1
C C16 0.68378(16) 0.45819(14) -0.06942(5) 0.0200(3) Uani d . 1
H H16A 0.7064 0.4775 -0.0994 0.024 Uiso calc R 1
B B1 1.00964(16) 0.65886(17) 0.10947(5) 0.0167(3) Uani d . 1
F F1 1.01041(11) 0.72699(9) 0.14989(4) 0.0289(2) Uani d . 1
F F2 1.07033(10) 0.54795(10) 0.11657(4) 0.0334(3) Uani d . 1
F F3 0.88695(10) 0.63397(11) 0.09696(4) 0.0319(3) Uani d . 1
F F4 1.06599(11) 0.72618(12) 0.07492(4) 0.0350(3) Uani d . 1

loop_
_atom_site_aniso_label
_atom_site_aniso_U_11
_atom_site_aniso_U_22
_atom_site_aniso_U_33
_atom_site_aniso_U_12
_atom_site_aniso_U_13
_atom_site_aniso_U_23
Pt1 0.01143(2) 0.01143(2) 0.00858(3) 0.00085(3) 0.00064(2) -0.00064(2)
P1 0.01367(15) 0.01235(14) 0.00981(13) 0.00177(18) -0.00029(13) -0.00078(13)
P2 0.01565(16) 0.01150(16) 0.01038(13) 0.00070(17) 0.00073(13) -0.00081(12)
C1 0.0182(7) 0.0147(7) 0.0114(6) -0.0019(6) 0.0002(5) -0.0015(5)
C2 0.0240(8) 0.0171(7) 0.0143(7) 0.0012(7) 0.0012(6) 0.0002(6)
C3 0.0348(9) 0.0178(8) 0.0177(7) -0.0063(8) 0.0012(7) -0.0003(6)
C4 0.0259(9) 0.0275(8) 0.0208(7) -0.0122(8) 0.0007(7) -0.0016(6)
C5 0.0172(8) 0.0300(8) 0.0190(7) -0.0040(7) -0.0025(6) -0.0013(6)
C6 0.0197(7) 0.0180(7) 0.0165(7) 0.0010(7) -0.0025(6) -0.0010(6)
C7 0.0180(7) 0.0175(7) 0.0094(6) 0.0006(6) -0.0012(5) -0.0007(5)
C8 0.0183(7) 0.0147(6) 0.0158(7) 0.0039(6) -0.0004(5) -0.0013(5)
C9 0.0192(7) 0.0165(7) 0.0116(6) -0.0016(6) -0.0002(5) -0.0010(5)
C10 0.0197(7) 0.0142(6) 0.0174(6) 0.0037(7) -0.0004(6) 0.0008(5)
C11 0.0186(7) 0.0125(7) 0.0145(6) 0.0016(6) 0.0003(5) -0.0006(5)
C12 0.0210(7) 0.0154(6) 0.0111(5) 0.0010(7) -0.0018(5) -0.0008(5)
C13 0.0216(8) 0.0157(7) 0.0168(6) 0.0002(6) 0.0004(6) 0.0037(6)
C14 0.0212(7) 0.0143(6) 0.0222(7) -0.0010(7) -0.0016(6) 0.0014(6)
C15 0.0280(8) 0.0193(7) 0.0196(7) -0.0043(7) -0.0037(6) -0.0041(6)
C16 0.0257(8) 0.0188(7) 0.0154(6) -0.0020(7) -0.0001(6) -0.0014(5)
B1 0.0159(7) 0.0186(8) 0.0157(6) -0.0001(7) 0.0008(6) -0.0001(6)
F1 0.0368(6) 0.0281(5) 0.0220(5) 0.0017(6) 0.0052(5) -0.0078(4)
F2 0.0316(6) 0.0203(5) 0.0484(7) 0.0082(5) -0.0111(5) -0.0084(5)
F3 0.0193(5) 0.0343(6) 0.0422(7) -0.0048(5) -0.0082(5) 0.0085(5)
F4 0.0357(6) 0.0486(7) 0.0208(5) -0.0118(6) 0.0064(5) 0.0078(5)

loop_
_atom_type_symbol
_atom_type_description
_atom_type_scat_dispersion_real
_atom_type_scat_dispersion_imag
_atom_type_scat_source
C C 0.0033 0.0016 'International Tables Vol C Tables 4.2.6.8 and 6.1.1.4'
H H 0.0000 0.000 'International Tables Vol C Tables 4.2.6.8 and 6.1.1.4'
B B 0.0013 0.0007 'International Tables Vol C Tables 4.2.6.8 and 6.1.1.4'
F F 0.0171 0.0103 'International Tables Vol C Tables 4.2.6.8 and 6.1.1.4'
P P 0.1023 0.0942 'International Tables Vol C Tables 4.2.6.8 and 6.1.1.4'
Pt Pt -1.7033 8.3905 'International Tables Vol C Tables 4.2.6.8 and 6.1.1.4'

loop_
_geom_angle_atom_site_label_1
_geom_angle_atom_site_label_2
_geom_angle_atom_site_label_3
_geom_angle_site_symmetry_1
_geom_angle_site_symmetry_3
_geom_angle
P1 Pt1 P1 . 7 105.93(2)
P1 Pt1 P2 . . 172.928(14)
P1 Pt1 P2 7 . 72.908(13)
P1 Pt1 P2 . 7 72.908(13)
P1 Pt1 P2 7 7 172.928(13)
P2 Pt1 P2 . 7 109.12(2)
C1 P1 C8 . . 111.79(7)
C1 P1 C7 . . 107.11(7)
C8 P1 C7 . . 101.83(7)
C1 P1 Pt1 . . 124.97(5)
C8 P1 Pt1 . . 105.63(5)
C7 P1 Pt1 . . 102.85(5)
C11 P2 C9 . . 111.66(7)
C11 P2 C10 . . 108.47(7)
C9 P2 C10 . . 101.61(7)
C11 P2 Pt1 . . 124.41(5)
C9 P2 Pt1 . . 106.38(5)
C10 P2 Pt1 . . 101.61(5)
C6 C1 C2 . . 119.91(16)
C6 C1 P1 . . 118.43(12)
C2 C1 P1 . . 121.66(13)
C3 C2 C1 . . 119.01(16)
C3 C2 H2A . . 120.5
C1 C2 H2A . . 120.5
C4 C3 C2 . . 120.76(16)
C4 C3 H3A . . 119.6
C2 C3 H3A . . 119.6
C3 C4 C5 . . 120.23(17)
C3 C4 H4A . . 119.9
C5 C4 H4A . . 119.9
C6 C5 C4 . . 119.84(17)
C6 C5 H5A . . 120.1
C4 C5 H5A . . 120.1
C5 C6 C1 . . 120.24(15)
C5 C6 H6A . . 119.9
C1 C6 H6A . . 119.9
C9 C7 P1 7 . 109.84(10)
C9 C7 H7A 7 . 109.7
P1 C7 H7A . . 109.7
C9 C7 H7B 7 . 109.7
P1 C7 H7B . . 109.7
H7A C7 H7B . . 108.2
C10 C8 P1 7 . 107.75(11)
C10 C8 H8A 7 . 110.2
P1 C8 H8A . . 110.2
C10 C8 H8B 7 . 110.2
P1 C8 H8B . . 110.2
H8A C8 H8B . . 108.5
C7 C9 P2 7 . 107.38(10)
C7 C9 H9A 7 . 110.2
P2 C9 H9A . . 110.2
C7 C9 H9B 7 . 110.2
P2 C9 H9B . . 110.2
H9A C9 H9B . . 108.5
C8 C10 P2 7 . 109.69(10)
C8 C10 H10A 7 . 109.7
P2 C10 H10A . . 109.7
C8 C10 H10B 7 . 109.7
P2 C10 H10B . . 109.7
H10A C10 H10B . . 108.2
C12 C11 C16 . . 119.80(14)
C12 C11 P2 . . 117.68(12)
C16 C11 P2 . . 122.48(12)
C13 C12 C11 . . 120.34(14)
C13 C12 H12A . . 119.8
C11 C12 H12A . . 119.8
C12 C13 C14 . . 119.59(14)
C12 C13 H13A . . 120.2
C14 C13 H13A . . 120.2
C15 C14 C13 . . 120.48(15)
C15 C14 H14A . . 119.8
C13 C14 H14A . . 119.8
C14 C15 C16 . . 120.28(15)
C14 C15 H15A . . 119.9
C16 C15 H15A . . 119.9
C15 C16 C11 . . 119.50(15)
C15 C16 H16A . . 120.2
C11 C16 H16A . . 120.2
F4 B1 F2 . . 110.86(14)
F4 B1 F1 . . 109.47(14)
F2 B1 F1 . . 109.35(12)
F4 B1 F3 . . 109.26(13)
F2 B1 F3 . . 108.75(14)
F1 B1 F3 . . 109.12(13)

loop_
_geom_bond_atom_site_label_1
_geom_bond_atom_site_label_2
_geom_bond_site_symmetry_2
_geom_bond_distance
Pt1 P1 . 2.2967(4)
Pt1 P1 7 2.2967(4)
Pt1 P2 . 2.3089(3)
Pt1 P2 7 2.3089(3)
P1 C1 . 1.7924(16)
P1 C8 . 1.8204(16)
P1 C7 . 1.8372(15)
P2 C11 . 1.7924(16)
P2 C9 . 1.8309(15)
P2 C10 . 1.8379(17)
C1 C6 . 1.393(2)
C1 C2 . 1.410(2)
C2 C3 . 1.389(2)
C2 H2A . 0.9300
C3 C4 . 1.382(3)
C3 H3A . 0.9300
C4 C5 . 1.393(3)
C4 H4A . 0.9300
C5 C6 . 1.385(2)
C5 H5A . 0.9300
C6 H6A . 0.9300
C7 C9 7 1.558(2)
C7 H7A . 0.9700
C7 H7B . 0.9700
C8 C10 7 1.555(2)
C8 H8A . 0.9700
C8 H8B . 0.9700
C9 C7 7 1.558(2)
C9 H9A . 0.9700
C9 H9B . 0.9700
C10 C8 7 1.555(2)
C10 H10A . 0.9700
C10 H10B . 0.9700
C11 C12 . 1.395(2)
C11 C16 . 1.407(2)
C12 C13 . 1.384(2)
C12 H12A . 0.9300
C13 C14 . 1.398(2)
C13 H13A . 0.9300
C14 C15 . 1.384(2)
C14 H14A . 0.9300
C15 C16 . 1.389(2)
C15 H15A . 0.9300
C16 H16A . 0.9300
B1 F4 . 1.3845(19)
B1 F2 . 1.385(2)
B1 F1 . 1.3894(18)
B1 F3 . 1.404(2)
